data_2202808
loop_
_publ_author_name
'XiaoMing Ren'
'Jingli Xie'
'Qingjin Meng'

_publ_section_title
;
 1-(4-Fluorobenzyl)pyridinium bis(maleonitriledithiolato)platinate(III)
;
_journal_issue 10
_journal_name_full 'Acta Crystallographica Section E'
_journal_page_first m855
_journal_page_last m858
_journal_paper_doi 10.1107/S1600536803019160
_journal_volume 59
_journal_year 2003
_chemical_formula_iupac '(C12 H11 F N) [Pt (C4 N2 S2)2]'
_chemical_formula_moiety 'C12 H11 F N +, C8 N4 Pt S4 -'
_chemical_formula_sum 'C20 H11 F N5 Pt S4'
_chemical_formula_weight 663.67
_chemical_name_systematic
;
 ?
;
_space_group_IT_number 2
_symmetry_cell_setting triclinic
_symmetry_space_group_name_Hall '-P 1'
_symmetry_space_group_name_H-M 'P -1'
_atom_sites_solution_hydrogens geom
_atom_sites_solution_primary direct
_atom_sites_solution_secondary difmap
_audit_creation_method SHELXL-97
_cell_angle_alpha 99.710(10)
_cell_angle_beta 99.010(10)
_cell_angle_gamma 108.390(10)
_cell_formula_units_Z 6
_cell_length_a 13.631(3)
_cell_length_b 14.297(4)
_cell_length_c 18.557(5)
_cell_measurement_reflns_used 25
_cell_measurement_temperature 293(2)
_cell_measurement_theta_max 16.50
_cell_measurement_theta_min 3.60
_cell_volume 3296.4(15)
_computing_cell_refinement SMART
_computing_data_collection 'SMART (Siemens, 1996)'
_computing_data_reduction 'SAINT (Siemens, 1996)'
_computing_molecular_graphics SHELXTL
_computing_structure_refinement SHELXTL
_computing_structure_solution 'SHELXTL (Sheldrick, 1997)'
_diffrn_ambient_temperature 293(2)
_diffrn_measured_fraction_theta_full 0.985
_diffrn_measured_fraction_theta_max 0.985
_diffrn_measurement_device_type 'CCD area detector'
_diffrn_measurement_method '\w scans'
_diffrn_radiation_monochromator graphite
_diffrn_radiation_source 'fine-focus sealed tube'
_diffrn_radiation_type MoK\a
_diffrn_radiation_wavelength 0.71073
_diffrn_reflns_av_R_equivalents 0.0493
_diffrn_reflns_av_sigmaI/netI 0.0748
_diffrn_reflns_limit_h_max 16
_diffrn_reflns_limit_h_min -16
_diffrn_reflns_limit_k_max 16
_diffrn_reflns_limit_k_min -16
_diffrn_reflns_limit_l_max 22
_diffrn_reflns_limit_l_min -12
_diffrn_reflns_number 16959
_diffrn_reflns_theta_full 25.00
_diffrn_reflns_theta_max 25.00
_diffrn_reflns_theta_min 1.80
_diffrn_standards_interval_count 0
_diffrn_standards_interval_time 0
_diffrn_standards_number 0
_exptl_absorpt_coefficient_mu 6.792
_exptl_absorpt_correction_T_max 0.507
_exptl_absorpt_correction_T_min 0.293
_exptl_absorpt_correction_type multi-scan
_exptl_absorpt_process_details '(SADABS; Bruker, 2000)'
_exptl_crystal_colour Brown
_exptl_crystal_density_diffrn 2.006
_exptl_crystal_density_method 'not measured'
_exptl_crystal_description Block
_exptl_crystal_F_000 1902
_exptl_crystal_size_max 0.20
_exptl_crystal_size_mid 0.15
_exptl_crystal_size_min 0.10
_refine_diff_density_max 1.965
_refine_diff_density_min -1.335
_refine_ls_extinction_method none
_refine_ls_goodness_of_fit_ref 1.085
_refine_ls_hydrogen_treatment constr
_refine_ls_matrix_type full
_refine_ls_number_parameters 836
_refine_ls_number_reflns 11415
_refine_ls_number_restraints 44
_refine_ls_restrained_S_all 1.084
_refine_ls_R_factor_all 0.0736
_refine_ls_R_factor_gt 0.0518
_refine_ls_shift/su_max 0.001
_refine_ls_shift/su_mean 0.000
_refine_ls_structure_factor_coef Fsqd
_refine_ls_weighting_details 'calc w = 1/[\s^2^(Fo^2^)+(0.06P)^2^+1.55P] where P = (Fo^2^+2Fc^2^)/3'
_refine_ls_weighting_scheme calc
_refine_ls_wR_factor_gt 0.1182
_refine_ls_wR_factor_ref 0.1354
_reflns_number_gt 7990
_reflns_number_total 11415
_reflns_threshold_expression I>2\s(I)
_cod_data_source_file ob6290.cif
_cod_data_source_block I
_cod_depositor_comments
;
The following automatic conversions were performed:
'_symmetry_cell_setting' value 'Triclinic' changed to 'triclinic'
according to '/home/saulius/struct/CIF-dictionaries/cif_core.dic'
dictionary named 'cif_core.dic' version 2.4.1 from 2010-06-29.

Automatic conversion script
Id: cif_fix_enum 1527 2010-12-29 10:47:43Z saulius 

The following automatic conversions were performed:

'_symmetry_cell_setting' value 'Triclinic' changed to 'triclinic'
according to /home/saulius/struct/CIF-dictionaries/cif_core.dic
dictionary named 'cif_core.dic' version 2.4.1 from 2010-06-29.

Automatic conversion script
Id: cif_fix_values 1715 2011-07-08 13:25:40Z adriana 
;
_cod_original_sg_symbol_H-M P-1
_cod_database_code 2202808
_cod_database_fobs_code 2202808

loop_
_symmetry_equiv_pos_as_xyz
'x, y, z'
'-x, -y, -z'

loop_
_atom_site_label
_atom_site_fract_x
_atom_site_fract_y
_atom_site_fract_z
_atom_site_U_iso_or_equiv
_atom_site_adp_type
_atom_site_calc_flag
_atom_site_refinement_flags
_atom_site_occupancy
_atom_site_disorder_assembly
_atom_site_disorder_group
_atom_site_type_symbol
Pt1 0.50067(4) 0.14018(3) 0.53332(3) 0.05636(15) Uani d U 1 . . Pt
Pt2 0.46350(3) 0.35139(3) 0.46145(2) 0.04163(13) Uani d . 1 . . Pt
Pt3 0.86230(3) 0.46723(3) 0.48470(2) 0.04026(13) Uani d . 1 . . Pt
S1 0.3702(3) 0.0601(2) 0.4298(2) 0.0684(8) Uani d U 1 . . S
S2 0.6246(3) 0.1564(2) 0.4628(2) 0.0655(9) Uani d . 1 . . S
S3 0.6301(3) 0.2189(2) 0.6381(2) 0.0716(10) Uani d . 1 . . S
S4 0.3753(3) 0.1226(2) 0.6020(2) 0.0666(9) Uani d . 1 . . S
S5 0.5803(2) 0.3625(2) 0.38647(16) 0.0518(7) Uani d . 1 . . S
S6 0.3269(2) 0.2733(2) 0.36031(17) 0.0555(8) Uani d . 1 . . S
S7 0.3474(2) 0.3409(2) 0.53769(16) 0.0537(7) Uani d . 1 . . S
S8 0.6003(2) 0.4277(2) 0.56221(16) 0.0482(7) Uani d . 1 . . S
S9 0.8490(2) 0.3252(2) 0.40254(16) 0.0502(7) Uani d . 1 . . S
S10 0.8602(2) 0.5498(2) 0.39086(16) 0.0530(7) Uani d . 1 . . S
S11 0.8635(2) 0.3836(2) 0.57789(15) 0.0484(7) Uani d . 1 . . S
S12 0.8777(2) 0.6094(2) 0.56791(15) 0.0490(7) Uani d . 1 . . S
N1 0.3318(16) -0.0239(14) 0.2282(10) 0.136(6) Uani d . 1 . . N
N2 0.6426(13) 0.0810(11) 0.2670(8) 0.120(6) Uani d . 1 . . N
N3 0.6614(16) 0.2804(12) 0.8466(9) 0.140(7) Uani d . 1 . . N
N4 0.3446(14) 0.1695(11) 0.7942(8) 0.118(5) Uani d . 1 . . N
N5 0.5849(11) 0.2968(14) 0.1869(7) 0.122(6) Uani d . 1 . . N
N6 0.2803(10) 0.1888(11) 0.1529(7) 0.105(5) Uani d . 1 . . N
N7 0.3406(11) 0.3927(11) 0.7373(7) 0.096(4) Uani d . 1 . . N
N8 0.6582(11) 0.5088(10) 0.7651(6) 0.089(4) Uani d . 1 . . N
N9 0.8360(10) 0.2298(10) 0.2033(6) 0.089(4) Uani d . 1 . . N
N10 0.8410(10) 0.5052(10) 0.1868(6) 0.090(4) Uani d . 1 . . N
N11 0.8822(10) 0.4185(8) 0.7799(6) 0.076(3) Uani d . 1 . . N
N12 0.9000(9) 0.7110(9) 0.7659(6) 0.072(3) Uani d . 1 . . N
C1 0.3824(16) 0.0088(12) 0.2883(12) 0.095(5) Uani d . 1 . . C
C2 0.4429(13) 0.0549(9) 0.3626(8) 0.070(4) Uani d . 1 . . C
C3 0.5497(12) 0.0964(11) 0.3751(9) 0.080(4) Uani d . 1 . . C
C4 0.6046(13) 0.0888(11) 0.3143(9) 0.083(4) Uani d . 1 . . C
C5 0.6154(14) 0.2537(12) 0.7846(11) 0.094(5) Uani d . 1 . . C
C6 0.5583(11) 0.2140(10) 0.7064(9) 0.077(4) Uani d . 1 . . C
C7 0.4499(12) 0.1754(10) 0.6917(8) 0.070(4) Uani d . 1 . . C
C8 0.3910(13) 0.1718(11) 0.7483(9) 0.082(4) Uani d . 1 . . C
C9 0.5472(11) 0.3006(12) 0.2371(8) 0.081(4) Uani d . 1 . . C
C10 0.4976(10) 0.3066(9) 0.3009(6) 0.057(3) Uani d . 1 . . C
C11 0.3901(10) 0.2682(9) 0.2882(6) 0.058(3) Uani d . 1 . . C
C12 0.3273(10) 0.2240(11) 0.2130(8) 0.070(4) Uani d . 1 . . C
C13 0.3792(11) 0.3940(11) 0.6865(7) 0.071(4) Uani d . 1 . . C
C14 0.4308(10) 0.3951(10) 0.6250(6) 0.056(3) Uani d . 1 . . C
C15 0.5379(10) 0.4342(9) 0.6341(6) 0.053(3) Uani d . 1 . . C
C16 0.6038(10) 0.4771(9) 0.7073(7) 0.061(3) Uani d . 1 . . C
C17 0.8384(9) 0.2899(10) 0.2546(7) 0.059(3) Uani d . 1 . . C
C18 0.8430(8) 0.3610(7) 0.3199(6) 0.043(3) Uani d . 1 . . C
C19 0.8473(9) 0.4597(8) 0.3142(6) 0.048(3) Uani d . 1 . . C
C20 0.8420(10) 0.4828(10) 0.2432(7) 0.064(3) Uani d . 1 . . C
C21 0.8770(10) 0.4440(9) 0.7258(7) 0.057(3) Uani d . 1 . . C
C22 0.8735(8) 0.4734(8) 0.6532(6) 0.044(3) Uani d . 1 . . C
C23 0.8793(8) 0.5713(9) 0.6515(6) 0.050(3) Uani d . 1 . . C
C24 0.8890(9) 0.6453(9) 0.7155(7) 0.052(3) Uani d . 1 . . C
C25 0.9537(12) 0.5884(8) 1.0487(7) 0.058(3) Uani d . 1 . . C
H25A 0.9355 0.5633 1.0897 0.069 Uiso calc R 1 A 1 H
C26 1.0545(12) 0.6499(12) 1.0542(7) 0.074(4) Uani d . 1 C . C
H26A 1.1048 0.6683 1.0990 0.089 Uiso calc R 1 . . H
C27 1.0810(13) 0.6842(10) 0.9945(10) 0.074(4) Uani d . 1 . . C
H27 1.1505 0.7257 0.9981 0.089 Uiso calc PR 0.50 B 2 H
F1' 1.1754(18) 0.7383(19) 0.9940(12) 0.141(8) Uani d P 0.50 C 1 F
C28 1.0066(14) 0.6587(11) 0.9272(8) 0.083(5) Uani d D 1 C . C
H28A 1.0264 0.6790 0.8850 0.099 Uiso calc R 1 . . H
C29 0.9072(12) 0.6049(10) 0.9248(7) 0.070(4) Uani d D 1 . . C
H29A 0.8548 0.5948 0.8827 0.084 Uiso calc R 1 C 1 H
N13 0.8797(10) 0.5631(8) 0.9846(6) 0.063(3) Uani d P 0.50 C 2 N
C31' 0.8797(10) 0.5631(8) 0.9846(6) 0.063(3) Uani d P 0.50 C 1 C
C30 0.7717(12) 0.5008(10) 0.9783(9) 0.089(5) Uani d . 1 . . C
H30A 0.7723 0.4535 1.0101 0.107 Uiso calc R 1 C 1 H
H30B 0.7440 0.4611 0.9270 0.107 Uiso calc R 1 C 1 H
C31 0.6952(10) 0.5501(9) 0.9974(7) 0.071(3) Uani d P 0.50 C 2 C
N13' 0.6952(10) 0.5501(9) 0.9974(7) 0.071(3) Uani d P 0.50 C 1 N
C32 0.6783(11) 0.5668(10) 1.0643(8) 0.066(3) Uani d . 1 . . C
H32A 0.7142 0.5466 1.1021 0.079 Uiso calc R 1 C 1 H
C33 0.6064(12) 0.6152(11) 1.0805(8) 0.079(4) Uani d . 1 C . C
H33A 0.5937 0.6268 1.1285 0.095 Uiso calc R 1 . . H
C34 0.5576(12) 0.6435(11) 1.0259(10) 0.086(3) Uani d U 1 . . C
H34A 0.5083 0.6737 1.0355 0.103 Uiso calc PR 0.50 C 2 H
F1 0.4899(13) 0.6935(11) 1.0358(9) 0.086(3) Uani d PU 0.50 C 1 F
C35 0.5770(15) 0.6299(15) 0.9562(9) 0.106(6) Uani d . 1 C . C
H35A 0.5413 0.6497 0.9180 0.127 Uiso calc R 1 . . H
C36 0.6494(13) 0.5871(12) 0.9438(8) 0.086(5) Uani d . 1 . . C
H36A 0.6685 0.5827 0.8977 0.103 Uiso calc R 1 C 1 H
C37 0.9138(8) 0.8861(10) 0.2624(5) 0.090(5) Uani d G 1 . . C
H37A 0.8535 0.9026 0.2651 0.108 Uiso calc R 1 . . H
C38 0.9052(9) 0.7874(9) 0.2430(5) 0.097(5) Uani d G 1 . . C
H38A 0.8391 0.7364 0.2323 0.116 Uiso calc R 1 . . H
C39 0.9932(13) 0.7633(8) 0.2390(5) 0.103(6) Uani d G 1 . . C
H39A 0.9874 0.6958 0.2257 0.123 Uiso calc R 1 . . H
C40 1.0898(11) 0.8378(11) 0.2545(6) 0.118(6) Uani d G 1 . . C
H40A 1.1501 0.8213 0.2518 0.142 Uiso calc R 1 . . H
C41 1.0984(8) 0.9365(9) 0.2740(5) 0.099(5) Uani d G 1 . . C
H41A 1.1645 0.9875 0.2846 0.119 Uiso calc R 1 . . H
N14 1.0104(10) 0.9606(7) 0.2779(5) 0.083(3) Uani d G 1 . . N
C42 1.0178(15) 1.0718(10) 0.3001(8) 0.099(6) Uani d . 1 . . C
H42A 1.0851 1.1160 0.2943 0.119 Uiso calc R 1 . . H
H42B 0.9614 1.0823 0.2673 0.119 Uiso calc R 1 . . H
C43 1.0087(12) 1.0976(9) 0.3794(8) 0.072(4) Uani d . 1 . . C
C44 0.9104(13) 1.0933(10) 0.3919(9) 0.083(4) Uani d . 1 . . C
H44 0.8530 1.0749 0.3515 0.100 Uiso calc R 1 . . H
C45 0.8970(13) 1.1158(12) 0.4634(11) 0.089(5) Uani d . 1 . . C
H45 0.8313 1.1143 0.4724 0.107 Uiso calc R 1 . . H
C46 0.9810(18) 1.1401(11) 0.5201(9) 0.084(5) Uani d . 1 . . C
C47 1.0781(15) 1.1447(11) 0.5137(10) 0.090(5) Uani d . 1 . . C
H47 1.1335 1.1612 0.5553 0.108 Uiso calc R 1 . . H
C48 1.0919(12) 1.1223(10) 0.4381(9) 0.081(4) Uani d . 1 . . C
H48 1.1581 1.1249 0.4297 0.097 Uiso calc R 1 . . H
C49 0.6749(15) -0.0037(17) -0.0203(11) 0.123(3) Uani d U 1 . . C
H49 0.7005 -0.0548 -0.0366 0.147 Uiso calc R 1 . . H
C50 0.6390(16) 0.0362(17) -0.0675(11) 0.129(3) Uani d U 1 . . C
H50 0.6370 0.0144 -0.1180 0.154 Uiso calc R 1 . . H
C51 0.6010(16) 0.1149(17) -0.0440(11) 0.129(3) Uani d U 1 . . C
H51 0.5782 0.1473 -0.0792 0.155 Uiso calc R 1 . . H
C52 0.5971(16) 0.1447(16) 0.0297(10) 0.127(3) Uani d U 1 . . C
H52 0.5682 0.1934 0.0455 0.152 Uiso calc R 1 . . H
C53 0.6384(15) 0.0977(16) 0.0776(10) 0.123(3) Uani d U 1 . . C
H53 0.6405 0.1149 0.1285 0.148 Uiso calc R 1 . . H
N15 0.6784(13) 0.0218(14) 0.0490(9) 0.120(3) Uani d U 1 . . N
C54 0.7198(17) -0.0245(15) 0.1010(12) 0.137(8) Uani d . 1 . . C
H54A 0.6711 -0.0930 0.0947 0.165 Uiso calc R 1 . . H
H54B 0.7273 0.0128 0.1515 0.165 Uiso calc R 1 . . H
C55 0.8304(15) -0.0274(13) 0.0897(10) 0.094(5) Uani d . 1 . . C
C56 0.8306(15) -0.1227(15) 0.0623(11) 0.120(6) Uani d . 1 . . C
H56 0.7664 -0.1766 0.0462 0.144 Uiso calc R 1 . . H
C57 0.9215(17) -0.1403(12) 0.0579(9) 0.091(5) Uani d . 1 . . C
H57 0.9223 -0.2048 0.0403 0.110 Uiso calc R 1 . . H
C58 1.0123(13) -0.0564(16) 0.0814(8) 0.083(5) Uani d . 1 . . C
C59 1.0125(13) 0.0367(12) 0.1060(8) 0.078(4) Uani d . 1 . . C
H59 1.0755 0.0921 0.1210 0.094 Uiso calc R 1 . . H
C60 0.9206(15) 0.0479(13) 0.1084(8) 0.086(4) Uani d . 1 . . C
H60 0.9201 0.1131 0.1242 0.103 Uiso calc R 1 . . H
F2 0.9696(11) 1.1599(9) 0.5900(6) 0.154(5) Uani d . 1 . . F
F3 1.1049(9) -0.0719(11) 0.0765(6) 0.157(5) Uani d . 1 . . F

loop_
_atom_site_aniso_label
_atom_site_aniso_U_11
_atom_site_aniso_U_22
_atom_site_aniso_U_33
_atom_site_aniso_U_12
_atom_site_aniso_U_13
_atom_site_aniso_U_23
Pt1 0.0500(3) 0.0368(3) 0.0872(4) 0.0158(2) 0.0248(3) 0.0174(2)
Pt2 0.0362(3) 0.0371(2) 0.0510(3) 0.01165(19) 0.00572(19) 0.01502(19)
Pt3 0.0346(3) 0.0433(2) 0.0437(2) 0.01149(19) 0.00873(18) 0.01701(18)
S1 0.054(2) 0.0554(19) 0.095(2) 0.0177(16) 0.0201(12) 0.0164(16)
S2 0.055(2) 0.0554(19) 0.090(2) 0.0186(16) 0.0297(18) 0.0159(17)
S3 0.052(2) 0.0554(19) 0.099(3) 0.0077(16) 0.0224(19) 0.0121(18)
S4 0.055(2) 0.0556(19) 0.088(2) 0.0131(16) 0.0273(18) 0.0177(17)
S5 0.0337(16) 0.0597(18) 0.0582(17) 0.0120(14) 0.0068(13) 0.0155(14)
S6 0.0380(17) 0.0639(19) 0.0577(18) 0.0106(14) 0.0085(14) 0.0123(15)
S7 0.0390(17) 0.0671(19) 0.0579(18) 0.0194(15) 0.0109(14) 0.0202(15)
S8 0.0406(17) 0.0449(16) 0.0561(17) 0.0105(13) 0.0073(13) 0.0157(13)
S9 0.0527(19) 0.0469(16) 0.0511(16) 0.0149(14) 0.0145(14) 0.0144(13)
S10 0.055(2) 0.0566(18) 0.0513(17) 0.0196(15) 0.0104(14) 0.0246(14)
S11 0.0462(18) 0.0506(16) 0.0532(17) 0.0162(14) 0.0145(13) 0.0228(13)
S12 0.0494(18) 0.0488(16) 0.0507(16) 0.0180(14) 0.0094(13) 0.0171(13)
N1 0.153(18) 0.121(14) 0.121(14) 0.037(12) 0.012(12) 0.031(12)
N2 0.144(14) 0.097(11) 0.108(11) 0.001(9) 0.086(11) 0.019(9)
N3 0.159(17) 0.104(12) 0.111(12) 0.004(11) 0.003(12) 0.012(10)
N4 0.143(14) 0.111(12) 0.101(11) 0.031(10) 0.066(10) 0.016(9)
N5 0.071(10) 0.232(19) 0.072(9) 0.060(11) 0.030(8) 0.035(10)
N6 0.078(10) 0.144(13) 0.065(8) 0.029(9) -0.004(7) -0.016(8)
N7 0.105(11) 0.136(12) 0.077(8) 0.059(9) 0.038(8) 0.056(8)
N8 0.094(10) 0.096(9) 0.061(7) 0.018(8) -0.003(7) 0.027(7)
N9 0.087(9) 0.096(9) 0.073(8) 0.021(7) 0.030(7) -0.003(7)
N10 0.085(9) 0.133(11) 0.062(7) 0.036(8) 0.023(7) 0.049(8)
N11 0.103(10) 0.076(8) 0.065(7) 0.034(7) 0.028(6) 0.048(6)
N12 0.066(8) 0.076(8) 0.069(7) 0.023(6) 0.005(6) 0.011(6)
C1 0.109(15) 0.054(9) 0.133(16) 0.028(10) 0.033(12) 0.045(11)
C2 0.092(12) 0.044(7) 0.075(9) 0.024(8) 0.014(8) 0.019(7)
C3 0.059(10) 0.080(10) 0.101(11) 0.027(8) 0.019(8) 0.012(8)
C4 0.080(11) 0.077(10) 0.095(12) 0.022(9) 0.033(9) 0.027(9)
C5 0.079(12) 0.076(11) 0.118(14) 0.019(9) 0.016(11) 0.023(11)
C6 0.050(9) 0.053(8) 0.111(12) 0.001(7) 0.007(8) 0.016(8)
C7 0.083(11) 0.053(8) 0.079(9) 0.021(7) 0.028(8) 0.021(7)
C8 0.098(12) 0.060(9) 0.097(12) 0.028(8) 0.047(10) 0.021(8)
C9 0.045(9) 0.119(13) 0.074(10) 0.034(9) 0.002(7) 0.013(9)
C10 0.045(8) 0.065(8) 0.059(7) 0.025(6) 0.007(6) 0.006(6)
C11 0.051(8) 0.062(8) 0.052(7) 0.015(6) -0.001(6) 0.011(6)
C12 0.048(8) 0.093(10) 0.064(9) 0.023(7) 0.015(7) 0.009(8)
C13 0.074(10) 0.104(11) 0.050(8) 0.043(9) 0.015(7) 0.033(8)
C14 0.047(8) 0.097(9) 0.038(6) 0.040(7) 0.011(5) 0.025(6)
C15 0.067(9) 0.055(7) 0.047(7) 0.031(7) 0.011(6) 0.021(5)
C16 0.064(9) 0.058(8) 0.057(8) 0.020(7) -0.006(7) 0.022(6)
C17 0.038(7) 0.078(9) 0.056(8) 0.013(6) 0.015(6) 0.012(7)
C18 0.038(6) 0.040(6) 0.051(6) 0.010(5) 0.014(5) 0.019(5)
C19 0.050(7) 0.046(6) 0.050(7) 0.013(5) 0.011(5) 0.024(5)
C20 0.053(8) 0.090(10) 0.050(7) 0.016(7) 0.021(6) 0.027(7)
C21 0.054(8) 0.060(8) 0.053(7) 0.020(6) 0.008(6) 0.009(6)
C22 0.037(6) 0.044(6) 0.055(7) 0.013(5) 0.013(5) 0.025(5)
C23 0.027(6) 0.075(8) 0.045(6) 0.021(6) 0.000(5) 0.012(6)
C24 0.048(8) 0.047(7) 0.060(8) 0.018(6) -0.001(6) 0.020(6)
C25 0.089(11) 0.030(6) 0.065(8) 0.022(7) 0.037(8) 0.019(6)
C26 0.081(11) 0.109(12) 0.039(7) 0.043(10) 0.016(7) 0.016(7)
C27 0.069(10) 0.050(8) 0.120(14) 0.026(7) 0.043(10) 0.028(8)
F1' 0.094(17) 0.17(2) 0.135(17) 0.025(15) 0.038(14) 0.018(15)
C28 0.122(15) 0.101(12) 0.049(8) 0.055(11) 0.037(9) 0.033(8)
C29 0.081(11) 0.079(10) 0.058(8) 0.034(9) 0.023(8) 0.017(7)
N13 0.084(10) 0.056(7) 0.060(7) 0.031(7) 0.030(7) 0.013(6)
C31' 0.084(10) 0.056(7) 0.060(7) 0.031(7) 0.030(7) 0.013(6)
C30 0.073(11) 0.056(9) 0.123(13) 0.007(8) 0.036(9) 0.004(8)
C31 0.064(9) 0.071(8) 0.062(8) 0.016(7) 0.001(7) 0.003(7)
N13' 0.064(9) 0.071(8) 0.062(8) 0.016(7) 0.001(7) 0.003(7)
C32 0.065(9) 0.072(9) 0.065(9) 0.025(7) 0.015(7) 0.027(7)
C33 0.091(12) 0.086(10) 0.057(8) 0.035(9) 0.005(8) 0.013(7)
C34 0.073(8) 0.079(8) 0.109(9) 0.032(6) 0.016(7) 0.026(7)
F1 0.073(8) 0.079(8) 0.110(9) 0.032(6) 0.016(7) 0.027(7)
C35 0.113(15) 0.154(17) 0.071(11) 0.074(14) 0.007(10) 0.044(11)
C36 0.079(12) 0.096(12) 0.068(10) 0.010(9) 0.017(8) 0.018(9)
C37 0.087(13) 0.103(13) 0.070(10) 0.028(11) 0.008(9) 0.012(9)
C38 0.081(13) 0.097(13) 0.072(10) -0.011(10) 0.014(9) -0.002(9)
C39 0.122(16) 0.089(12) 0.081(11) 0.009(12) 0.047(11) 0.013(9)
C40 0.14(2) 0.098(14) 0.130(16) 0.048(14) 0.034(13) 0.033(12)
C41 0.073(12) 0.117(15) 0.113(13) 0.025(11) 0.035(10) 0.048(12)
N14 0.098(10) 0.075(8) 0.064(7) 0.015(8) 0.018(7) 0.018(6)
C42 0.173(18) 0.052(9) 0.082(11) 0.034(10) 0.050(11) 0.033(8)
C43 0.077(11) 0.033(7) 0.103(11) 0.015(7) 0.013(9) 0.031(7)
C44 0.094(13) 0.074(10) 0.100(12) 0.053(9) 0.015(10) 0.032(9)
C45 0.078(12) 0.092(12) 0.112(14) 0.042(10) 0.025(11) 0.039(10)
C46 0.134(17) 0.060(9) 0.073(11) 0.035(10) 0.048(11) 0.031(8)
C47 0.090(13) 0.077(10) 0.097(13) 0.027(10) 0.004(10) 0.028(9)
C48 0.057(10) 0.065(9) 0.095(11) -0.004(7) -0.001(8) 0.016(8)
C49 0.118(7) 0.176(8) 0.104(6) 0.076(6) 0.030(6) 0.059(7)
C50 0.122(7) 0.181(8) 0.106(6) 0.070(6) 0.031(6) 0.056(7)
C51 0.123(7) 0.180(8) 0.107(6) 0.067(6) 0.029(6) 0.060(7)
C52 0.121(7) 0.177(8) 0.106(6) 0.069(6) 0.028(6) 0.060(7)
C53 0.118(7) 0.176(8) 0.103(6) 0.072(6) 0.028(6) 0.061(6)
N15 0.116(7) 0.173(8) 0.102(6) 0.077(6) 0.028(6) 0.064(6)
C54 0.141(19) 0.129(16) 0.19(2) 0.067(15) 0.078(17) 0.091(16)
C55 0.089(13) 0.081(11) 0.133(14) 0.057(11) 0.016(11) 0.034(11)
C56 0.076(13) 0.106(15) 0.140(16) 0.004(11) 0.008(11) 0.000(12)
C57 0.124(16) 0.062(10) 0.106(12) 0.045(11) 0.047(12) 0.021(9)
C58 0.067(11) 0.148(17) 0.059(9) 0.056(12) 0.024(8) 0.043(10)
C59 0.067(11) 0.074(10) 0.075(10) 0.006(8) 0.013(8) 0.006(8)
C60 0.082(13) 0.087(12) 0.083(11) 0.028(10) 0.018(9) 0.011(9)
F2 0.226(14) 0.156(10) 0.104(8) 0.087(10) 0.055(8) 0.037(7)
F3 0.106(9) 0.243(14) 0.162(10) 0.095(10) 0.055(8) 0.065(10)

loop_
_atom_type_symbol
_atom_type_description
_atom_type_scat_dispersion_real
_atom_type_scat_dispersion_imag
_atom_type_scat_source
C C 0.0033 0.0016 'International Tables Vol C Tables 4.2.6.8 and 6.1.1.4'
H H 0.0000 0.0000 'International Tables Vol C Tables 4.2.6.8 and 6.1.1.4'
F F 0.0171 0.0103 'International Tables Vol C Tables 4.2.6.8 and 6.1.1.4'
N N 0.0061 0.0033 'International Tables Vol C Tables 4.2.6.8 and 6.1.1.4'
S S 0.1246 0.1234 'International Tables Vol C Tables 4.2.6.8 and 6.1.1.4'
Pt Pt -1.7033 8.3905 'International Tables Vol C Tables 4.2.6.8 and 6.1.1.4'

loop_
_geom_angle_atom_site_label_1
_geom_angle_atom_site_label_2
_geom_angle_atom_site_label_3
_geom_angle
_geom_angle_publ_flag
S1 Pt1 S3 179.14(14) ?
S1 Pt1 S4 88.59(13) ?
S3 Pt1 S4 90.73(13) yes
S1 Pt1 S2 90.56(13) yes
S3 Pt1 S2 90.13(13) ?
S4 Pt1 S2 179.14(13) ?
S8 Pt2 S5 89.49(10) ?
S8 Pt2 S6 179.36(10) ?
S5 Pt2 S6 90.30(11) yes
S8 Pt2 S7 89.97(11) yes
S5 Pt2 S7 179.47(11) ?
S6 Pt2 S7 90.24(11) ?
S9 Pt3 S11 89.23(10) ?
S9 Pt3 S10 90.40(11) yes
S11 Pt3 S10 179.55(11) ?
S9 Pt3 S12 179.22(11) ?
S11 Pt3 S12 90.33(10) yes
S10 Pt3 S12 90.05(11) ?
C2 S1 Pt1 100.8(5) ?
C3 S2 Pt1 102.5(5) ?
C6 S3 Pt1 101.6(5) ?
C7 S4 Pt1 102.4(5) ?
C10 S5 Pt2 101.3(4) ?
C11 S6 Pt2 102.5(4) ?
C14 S7 Pt2 102.2(4) ?
C15 S8 Pt2 102.6(4) ?
C18 S9 Pt3 102.6(4) ?
C19 S10 Pt3 103.1(4) ?
C22 S11 Pt3 102.0(4) ?
C23 S12 Pt3 102.9(4) ?
N1 C1 C2 176.1(19) ?
C3 C2 C1 119.6(15) ?
C3 C2 S1 125.0(12) ?
C1 C2 S1 115.2(13) ?
C2 C3 C4 121.2(14) ?
C2 C3 S2 121.0(12) ?
C4 C3 S2 117.8(12) ?
N2 C4 C3 178(2) ?
N3 C5 C6 176(2) ?
C7 C6 C5 117.8(14) ?
C7 C6 S3 123.7(12) ?
C5 C6 S3 118.5(11) ?
C6 C7 C8 123.4(14) ?
C6 C7 S4 121.6(12) ?
C8 C7 S4 114.9(12) ?
N4 C8 C7 179(2) ?
N5 C9 C10 178.9(18) ?
C11 C10 C9 118.7(11) ?
C11 C10 S5 124.8(10) ?
C9 C10 S5 116.5(9) ?
C10 C11 C12 120.2(12) ?
C10 C11 S6 121.1(9) ?
C12 C11 S6 118.7(9) ?
N6 C12 C11 177.9(15) ?
N7 C13 C14 177.8(15) ?
C15 C14 C13 123.0(11) ?
C15 C14 S7 121.8(9) ?
C13 C14 S7 115.2(10) ?
C14 C15 C16 119.9(11) ?
C14 C15 S8 123.3(9) ?
C16 C15 S8 116.6(10) ?
N8 C16 C15 177.4(15) ?
N9 C17 C18 177.2(14) ?
C19 C18 C17 119.2(10) ?
C19 C18 S9 122.6(8) ?
C17 C18 S9 118.2(8) ?
C20 C19 C18 118.7(10) ?
C20 C19 S10 120.0(9) ?
C18 C19 S10 121.3(8) ?
N10 C20 C19 177.2(15) ?
N11 C21 C22 176.6(13) ?
C23 C22 C21 118.6(10) ?
C23 C22 S11 124.8(8) ?
C21 C22 S11 116.7(8) ?
C22 C23 C24 123.6(10) ?
C22 C23 S12 120.0(8) ?
C24 C23 S12 116.4(9) ?
N12 C24 C23 175.6(13) ?
N13 C25 C26 120.8(12) ?
N13 C25 H25A 119.6 ?
C26 C25 H25A 119.6 ?
C27 C26 C25 119.4(14) ?
C27 C26 H26A 120.3 ?
C25 C26 H26A 120.3 ?
F1' C27 C26 123(2) ?
F1' C27 C28 115.6(18) ?
C26 C27 C28 121.2(15) ?
C26 C27 H27 119.4 ?
C28 C27 H27 119.4 ?
C29 C28 C27 118.3(13) ?
C29 C28 H28A 120.9 ?
C27 C28 H28A 120.9 ?
C28 C29 N13 120.9(13) ?
C28 C29 H29A 119.5 ?
N13 C29 H29A 119.5 ?
C25 N13 C29 118.9(13) ?
C25 N13 C30 121.7(12) ?
C29 N13 C30 119.3(13) ?
N13 C30 C31 118.9(11) ?
N13 C30 H30A 107.6 ?
C31 C30 H30A 107.6 ?
N13 C30 H30B 107.6 ?
C31 C30 H30B 107.6 ?
H30A C30 H30B 107.0 ?
C32 C31 C36 119.4(14) ?
C32 C31 C30 122.5(13) ?
C36 C31 C30 117.8(14) ?
C31 C32 C33 120.8(13) ?
C31 C32 H32A 119.6 ?
C33 C32 H32A 119.6 ?
C34 C33 C32 118.0(14) ?
C34 C33 H33A 121.0 ?
C32 C33 H33A 121.0 ?
C33 C34 F1 123.0(17) ?
C33 C34 C35 122.1(15) ?
F1 C34 C35 114.8(17) ?
C33 C34 H34A 119.0 ?
C35 C34 H34A 119.0 ?
C36 C35 C34 118.0(15) ?
C36 C35 H35A 121.0 ?
C34 C35 H35A 121.0 ?
C35 C36 C31 121.2(15) ?
C35 C36 H36A 119.4 ?
C31 C36 H36A 119.4 ?
N14 C37 C38 120.0 ?
N14 C37 H37A 120.0 ?
C38 C37 H37A 120.0 ?
C39 C38 C37 120.0 ?
C39 C38 H38A 120.0 ?
C37 C38 H38A 120.0 ?
C40 C39 C38 120.0 ?
C40 C39 H39A 120.0 ?
C38 C39 H39A 120.0 ?
C39 C40 C41 120.0 ?
C39 C40 H40A 120.0 ?
C41 C40 H40A 120.0 ?
N14 C41 C40 120.0 ?
N14 C41 H41A 120.0 ?
C40 C41 H41A 120.0 ?
C41 N14 C37 120.0 ?
C41 N14 C42 121.1(11) ?
C37 N14 C42 118.9(11) ?
C43 C42 N14 110.3(10) ?
C43 C42 H42A 109.6 ?
N14 C42 H42A 109.6 ?
C43 C42 H42B 109.6 ?
N14 C42 H42B 109.6 ?
H42A C42 H42B 108.1 ?
C48 C43 C44 120.0(16) ?
C48 C43 C42 122.4(16) ?
C44 C43 C42 117.6(15) ?
C45 C44 C43 120.3(15) ?
C45 C44 H44 119.8 ?
C43 C44 H44 119.8 ?
C46 C45 C44 118.0(16) ?
C46 C45 H45 121.0 ?
C44 C45 H45 121.0 ?
F2 C46 C47 114.8(18) ?
F2 C46 C45 119.2(19) ?
C47 C46 C45 126.0(16) ?
C46 C47 C48 115.6(15) ?
C46 C47 H47 122.2 ?
C48 C47 H47 122.2 ?
C43 C48 C47 120.1(16) ?
C43 C48 H48 120.0 ?
C47 C48 H48 120.0 ?
C50 C49 N15 123(2) ?
C50 C49 H49 118.5 ?
N15 C49 H49 118.5 ?
C49 C50 C51 120(2) ?
C49 C50 H50 120.2 ?
C51 C50 H50 120.2 ?
C52 C51 C50 121(2) ?
C52 C51 H51 119.3 ?
C50 C51 H51 119.3 ?
C53 C52 C51 115(2) ?
C53 C52 H52 122.5 ?
C51 C52 H52 122.5 ?
C52 C53 N15 119.4(18) ?
C52 C53 H53 120.3 ?
N15 C53 H53 120.3 ?
C49 N15 C54 121.7(19) ?
C49 N15 C53 121.4(17) ?
C54 N15 C53 116.9(16) ?
N15 C54 C55 110.6(16) ?
N15 C54 H54A 109.5 ?
C55 C54 H54A 109.5 ?
N15 C54 H54B 109.5 ?
C55 C54 H54B 109.5 ?
H54A C54 H54B 108.1 ?
C60 C55 C56 118.2(16) ?
C60 C55 C54 127.4(16) ?
C56 C55 C54 114.2(18) ?
C57 C56 C55 121.8(17) ?
C57 C56 H56 119.1 ?
C55 C56 H56 119.1 ?
C56 C57 C58 115.4(15) ?
C56 C57 H57 122.3 ?
C58 C57 H57 122.3 ?
C59 C58 F3 120.3(18) ?
C59 C58 C57 123.2(15) ?
F3 C58 C57 116.5(18) ?
C60 C59 C58 118.0(15) ?
C60 C59 H59 121.0 ?
C58 C59 H59 121.0 ?
C55 C60 C59 123.4(16) ?
C55 C60 H60 118.3 ?
C59 C60 H60 118.3 ?

loop_
_geom_bond_atom_site_label_1
_geom_bond_atom_site_label_2
_geom_bond_site_symmetry_2
_geom_bond_distance
_geom_bond_publ_flag
Pt1 S1 . 2.250(4) yes
Pt1 S3 . 2.256(4) yes
Pt1 S4 . 2.265(3) yes
Pt1 S2 . 2.272(3) yes
Pt2 S8 . 2.258(3) yes
Pt2 S5 . 2.260(3) yes
Pt2 S6 . 2.263(3) yes
Pt2 S7 . 2.269(3) yes
Pt3 S9 . 2.262(3) yes
Pt3 S11 . 2.263(3) yes
Pt3 S10 . 2.263(3) yes
Pt3 S12 . 2.265(3) yes
S1 C2 . 1.716(15) ?
S2 C3 . 1.698(15) ?
S3 C6 . 1.716(16) ?
S4 C7 . 1.713(14) ?
S5 C10 . 1.696(11) ?
S6 C11 . 1.704(13) ?
S7 C14 . 1.720(11) ?
S8 C15 . 1.696(12) ?
S9 C18 . 1.695(10) ?
S10 C19 . 1.695(11) ?
S11 C22 . 1.687(11) ?
S12 C23 . 1.727(11) ?
N1 C1 . 1.15(2) ?
N2 C4 . 1.095(17) ?
N3 C5 . 1.16(2) ?
N4 C8 . 1.137(18) ?
N5 C9 . 1.135(17) ?
N6 C12 . 1.136(15) ?
N7 C13 . 1.148(16) ?
N8 C16 . 1.131(14) ?
N9 C17 . 1.157(14) ?
N10 C20 . 1.145(14) ?
N11 C21 . 1.124(13) ?
N12 C24 . 1.163(14) ?
C1 C2 . 1.42(2) ?
C2 C3 . 1.352(19) ?
C3 C4 . 1.46(2) ?
C5 C6 . 1.46(2) ?
C6 C7 . 1.367(18) ?
C7 C8 . 1.42(2) ?
C9 C10 . 1.454(19) ?
C10 C11 . 1.359(16) ?
C11 C12 . 1.438(17) ?
C13 C14 . 1.432(17) ?
C14 C15 . 1.360(16) ?
C15 C16 . 1.420(16) ?
C17 C18 . 1.424(15) ?
C18 C19 . 1.417(14) ?
C19 C20 . 1.407(15) ?
C21 C22 . 1.475(16) ?
C22 C23 . 1.384(15) ?
C23 C24 . 1.409(16) ?
C25 N13 . 1.347(16) ?
C25 C26 . 1.354(18) ?
C25 H25A . 0.9300 ?
C26 C27 . 1.340(18) ?
C26 H26A . 0.9300 ?
C27 F1' . 1.28(2) ?
C27 C28 . 1.392(19) ?
C27 H27 . 0.9300 ?
C28 C29 . 1.320(14) ?
C28 H28A . 0.9300 ?
C29 N13 . 1.392(16) ?
C29 H29A . 0.9300 ?
N13 C30 . 1.435(17) ?
C30 C31 . 1.485(17) ?
C30 H30A . 0.9700 ?
C30 H30B . 0.9700 ?
C31 C32 . 1.294(16) ?
C31 C36 . 1.361(18) ?
C32 C33 . 1.407(18) ?
C32 H32A . 0.9300 ?
C33 C34 . 1.315(18) ?
C33 H33A . 0.9300 ?
C34 F1 . 1.350(19) ?
C34 C35 . 1.36(2) ?
C34 H34A . 0.9300 ?
C35 C36 . 1.34(2) ?
C35 H35A . 0.9300 ?
C36 H36A . 0.9300 ?
C37 N14 . 1.358(6) ?
C37 C38 . 1.358(6) ?
C37 H37A . 0.9300 ?
C38 C39 . 1.358(6) ?
C38 H38A . 0.9300 ?
C39 C40 . 1.358(6) ?
C39 H39A . 0.9300 ?
C40 C41 . 1.358(6) ?
C40 H40A . 0.9300 ?
C41 N14 . 1.358(6) ?
C41 H41A . 0.9300 ?
N14 C42 . 1.540(15) ?
C42 C43 . 1.489(18) ?
C42 H42A . 0.9700 ?
C42 H42B . 0.9700 ?
C43 C48 . 1.352(18) ?
C43 C44 . 1.380(19) ?
C44 C45 . 1.37(2) ?
C44 H44 . 0.9300 ?
C45 C46 . 1.34(2) ?
C45 H45 . 0.9300 ?
C46 F2 . 1.325(16) ?
C46 C47 . 1.33(2) ?
C47 C48 . 1.44(2) ?
C47 H47 . 0.9300 ?
C48 H48 . 0.9300 ?
C49 C50 . 1.24(2) ?
C49 N15 . 1.26(2) ?
C49 H49 . 0.9300 ?
C50 C51 . 1.41(3) ?
C50 H50 . 0.9300 ?
C51 C52 . 1.38(2) ?
C51 H51 . 0.9300 ?
C52 C53 . 1.36(2) ?
C52 H52 . 0.9300 ?
C53 N15 . 1.42(2) ?
C53 H53 . 0.9300 ?
N15 C54 . 1.40(2) ?
C54 C55 . 1.57(2) ?
C54 H54A . 0.9700 ?
C54 H54B . 0.9700 ?
C55 C60 . 1.30(2) ?
C55 C56 . 1.37(2) ?
C56 C57 . 1.35(2) ?
C56 H56 . 0.9300 ?
C57 C58 . 1.37(2) ?
C57 H57 . 0.9300 ?
C58 C59 . 1.33(2) ?
C58 F3 . 1.363(16) ?
C59 C60 . 1.32(2) ?
C59 H59 . 0.9300 ?
C60 H60 . 0.9300 ?

loop_
_geom_contact_atom_site_label_1
_geom_contact_atom_site_label_2
_geom_contact_distance
_geom_contact_site_symmetry_2
_geom_contact_publ_flag
Pt1 Pt2 3.6423(10) . y
Pt1 Pt1 3.9839(13) 2_656 y
Pt1 S7 4.045(3) . y
Pt2 S1 3.860(3) . y
Pt3 Pt3 3.4965(11) 2_766 y
S1 S2 3.967(4) 2_656 y
S3 S1 3.974(4) 2_656 y
S4 S2 3.969(4) 2_656 y
S2 S5 3.649(4) . y
S3 S8 3.615(4) . y
S4 S7 3.630(4) . y
S9 S12 3.471(4) 2_766 y
S10 S11 3.506(4) 2_766 y
S9 S2 3.709(4) . y
S9 S5 3.838(4) . y
S10 S5 3.888(4) . y
S11 S2 3.811(4) . y
S11 S3 3.767(4) . y
S12 S8 3.826(4) . y
